data_1010845
loop_
_publ_author_name
'Kassatochkin, W'
'Kotow, W'

_publ_section_title 'Structure of Potassium Tetroxide'
_journal_coden_ASTM JCPSA6
_journal_name_full 'Journal of Chemical Physics'
_journal_page_first 458
_journal_page_last 458
_journal_volume 4
_journal_year 1936
_chemical_formula_structural 'K2 O4'
_chemical_formula_sum 'K2 O4'
_chemical_name_systematic 'Dipotassium hyperoxide'
_space_group_IT_number 139
_symmetry_cell_setting tetragonal
_symmetry_Int_Tables_number 139
_symmetry_space_group_name_Hall '-I 4 2'
_symmetry_space_group_name_H-M 'I 4/m m m'
_cell_angle_alpha 90
_cell_angle_beta 90
_cell_angle_gamma 90
_cell_formula_units_Z 2
_cell_length_a 5.7
_cell_length_b 5.7
_cell_length_c 6.72
_cell_volume 218.3
_exptl_crystal_density_meas 2.16
_cod_database_code 1010845

loop_
_symmetry_equiv_pos_as_xyz
x,y,z
-x,-y,z
-x,y,z
x,-y,z
-y,x,z
y,-x,z
y,x,z
-y,-x,z
-x,-y,-z
x,y,-z
x,-y,-z
-x,y,-z
y,-x,-z
-y,x,-z
-y,-x,-z
y,x,-z
1/2+x,1/2+y,1/2+z
1/2-x,1/2-y,1/2+z
1/2-x,1/2+y,1/2+z
1/2+x,1/2-y,1/2+z
1/2-y,1/2+x,1/2+z
1/2+y,1/2-x,1/2+z
1/2+y,1/2+x,1/2+z
1/2-y,1/2-x,1/2+z
1/2-x,1/2-y,1/2-z
1/2+x,1/2+y,1/2-z
1/2+x,1/2-y,1/2-z
1/2-x,1/2+y,1/2-z
1/2+y,1/2-x,1/2-z
1/2-y,1/2+x,1/2-z
1/2-y,1/2-x,1/2-z
1/2+y,1/2+x,1/2-z

loop_
_atom_site_label
_atom_site_fract_x
_atom_site_fract_y
_atom_site_fract_z
? ? ? ?
